data_2202481
loop_
_publ_author_name
'Sundari Bhaskaran'
'S. Selvanayagam'
'D. Velmurugan'
'K. Ravikumar'
'M. Anniyappan'
'D. Muralidharan'
'P. T. Perumal'

_publ_section_title <i>N</i>-(4a-Morpholino-2,3,4,4a,9,9a-hexahydro-1<i>H</i>-xanthen-9-yl)phenylamine
_journal_issue 9
_journal_name_full 'Acta Crystallographica Section E'
_journal_page_first o1301
_journal_page_last o1303
_journal_paper_doi 10.1107/S1600536803017173
_journal_volume 59
_journal_year 2003
_chemical_formula_iupac 'C23 H28 N2 O2'
_chemical_formula_moiety 'C23 H28 N2 O2'
_chemical_formula_sum 'C23 H28 N2 O2'
_chemical_formula_weight 364.47
_chemical_name_systematic
;
N-(4a-Morpholino-2,3,4,4a,9,9a-hexahydro-1H-xanthen-9-yl)phenylamine
;
_space_group_IT_number 2
_symmetry_cell_setting triclinic
_symmetry_space_group_name_Hall '-P 1'
_symmetry_space_group_name_H-M 'P -1'
_atom_sites_solution_hydrogens geom
_atom_sites_solution_primary direct
_atom_sites_solution_secondary difmap
_audit_creation_method SHELXL-97
_cell_angle_alpha 81.3590(10)
_cell_angle_beta 80.1650(10)
_cell_angle_gamma 64.9200(10)
_cell_formula_units_Z 2
_cell_length_a 9.6452(7)
_cell_length_b 10.1247(8)
_cell_length_c 11.1168(9)
_cell_measurement_reflns_used 2317
_cell_measurement_temperature 293(2)
_cell_measurement_theta_max 27.214
_cell_measurement_theta_min 2.348
_cell_volume 965.11(13)
_computing_cell_refinement 'SAINT (Bruker, 2001)'
_computing_data_collection 'SMART (Bruker, 2001)'
_computing_data_reduction SAINT
_computing_molecular_graphics
;
'ORTEP-3 (Farrugia, 1997) and PLATON (Spek, 1990)'
;
_computing_publication_material 'SHELXL97 and PARST (Nardelli, 1995)'
_computing_structure_refinement 'SHELXL97 (Sheldrick, 1997)'
_computing_structure_solution 'SHELXS97 (Sheldrick, 1997)'
_diffrn_ambient_temperature 293(2)
_diffrn_measured_fraction_theta_full 0.973
_diffrn_measured_fraction_theta_max 0.910
_diffrn_measurement_device 'Bruker SMART APEX CCD area-detector'
_diffrn_measurement_device_type 'CCD area-detector'
_diffrn_measurement_method \w
_diffrn_radiation_monochromator graphite
_diffrn_radiation_source 'fine-focus sealed tube'
_diffrn_radiation_type MoK\a
_diffrn_radiation_wavelength 0.71073
_diffrn_reflns_av_R_equivalents 0.0136
_diffrn_reflns_av_sigmaI/netI 0.0283
_diffrn_reflns_limit_h_max 12
_diffrn_reflns_limit_h_min -12
_diffrn_reflns_limit_k_max 13
_diffrn_reflns_limit_k_min -11
_diffrn_reflns_limit_l_max 14
_diffrn_reflns_limit_l_min -14
_diffrn_reflns_number 6035
_diffrn_reflns_theta_full 25.00
_diffrn_reflns_theta_max 27.97
_diffrn_reflns_theta_min 1.87
_diffrn_standards_decay_% 0
_diffrn_standards_number 0
_exptl_absorpt_coefficient_mu 0.080
_exptl_absorpt_correction_type none
_exptl_crystal_colour Colourless
_exptl_crystal_density_diffrn 1.254
_exptl_crystal_density_meas ?
_exptl_crystal_density_method 'not measured'
_exptl_crystal_description Block
_exptl_crystal_F_000 392
_exptl_crystal_size_max 0.26
_exptl_crystal_size_mid 0.20
_exptl_crystal_size_min 0.16
_refine_diff_density_max 0.966
_refine_diff_density_min -0.346
_refine_ls_extinction_method none
_refine_ls_goodness_of_fit_ref 1.020
_refine_ls_hydrogen_treatment constr
_refine_ls_matrix_type full
_refine_ls_number_parameters 244
_refine_ls_number_reflns 4223
_refine_ls_number_restraints 0
_refine_ls_restrained_S_all 1.020
_refine_ls_R_factor_all 0.0818
_refine_ls_R_factor_gt 0.0678
_refine_ls_shift/su_max <0.001
_refine_ls_shift/su_mean <0.001
_refine_ls_structure_factor_coef Fsqd
_refine_ls_weighting_details 'calc w = 1/[\s^2^(Fo^2^)+(0.088P)^2^+0.492P] where P = (Fo^2^+2Fc^2^)/3'
_refine_ls_weighting_scheme calc
_refine_ls_wR_factor_gt 0.1674
_refine_ls_wR_factor_ref 0.1788
_reflns_number_gt 3415
_reflns_number_total 4223
_reflns_threshold_expression I>2\s(I)
_cod_data_source_file ci6248.cif
_cod_data_source_block I
_cod_depositor_comments
;
The following automatic conversions were performed:

'_exptl_crystal_density_meas' value 'none' was changed to '?' - the
value is perceived as not measured.

Automatic conversion script
Id: cif_fix_values 3008 2015-01-20 13:52:24Z robertas 
;
_cod_original_cell_volume 965.11(18)
_cod_database_code 2202481
_cod_database_fobs_code 2202481

loop_
_symmetry_equiv_pos_as_xyz
'x, y, z'
'-x, -y, -z'

loop_
_atom_site_label
_atom_site_fract_x
_atom_site_fract_y
_atom_site_fract_z
_atom_site_U_iso_or_equiv
_atom_site_adp_type
_atom_site_calc_flag
_atom_site_refinement_flags
_atom_site_occupancy
_atom_site_disorder_assembly
_atom_site_disorder_group
_atom_site_type_symbol
O1 0.63667(15) 0.25375(14) 0.17134(11) 0.0347(3) Uani d . 1 . . O
C2 0.7884(2) 0.1737(2) 0.20895(16) 0.0308(4) Uani d . 1 . . C
C3 0.8958(2) 0.1738(2) 0.09030(18) 0.0385(5) Uani d . 1 . . C
H3A 1.0016 0.1146 0.1057 0.046 Uiso calc R 1 . . H
H3B 0.8726 0.1295 0.0291 0.046 Uiso calc R 1 . . H
C4 0.8796(3) 0.3276(3) 0.0403(2) 0.0505(6) Uani d . 1 . . C
H4A 0.9529 0.3224 -0.0324 0.061 Uiso calc R 1 . . H
H4B 0.7767 0.3847 0.0173 0.061 Uiso calc R 1 . . H
C5 0.9088(3) 0.4018(3) 0.1363(2) 0.0556(6) Uani d . 1 . . C
H5A 0.8952 0.5006 0.1044 0.067 Uiso calc R 1 . . H
H5B 1.0143 0.3485 0.1548 0.067 Uiso calc R 1 . . H
C6 0.7984(3) 0.4073(2) 0.2534(2) 0.0437(5) Uani d . 1 . . C
H6A 0.6937 0.4683 0.2360 0.052 Uiso calc R 1 . . H
H6B 0.8218 0.4520 0.3141 0.052 Uiso calc R 1 . . H
C7 0.8086(2) 0.2550(2) 0.30666(17) 0.0333(4) Uani d . 1 . . C
H7 0.9114 0.1984 0.3326 0.040 Uiso calc R 1 . . H
C8 0.6889(2) 0.2674(2) 0.41974(17) 0.0374(4) Uani d . 1 . . C
H8 0.6817 0.3485 0.4624 0.045 Uiso calc R 1 . . H
C9 0.5305(2) 0.3101(2) 0.38125(17) 0.0330(4) Uani d . 1 . . C
C10 0.3968(2) 0.3610(2) 0.46364(18) 0.0371(4) Uani d . 1 . . C
H10 0.4052 0.3641 0.5452 0.045 Uiso calc R 1 . . H
C11 0.2532(2) 0.4067(2) 0.4277(2) 0.0437(5) Uani d . 1 . . C
H11 0.1659 0.4380 0.4849 0.052 Uiso calc R 1 . . H
C12 0.2387(2) 0.4061(2) 0.3068(2) 0.0468(5) Uani d . 1 . . C
H12 0.1414 0.4411 0.2816 0.056 Uiso calc R 1 . . H
C13 0.3687(2) 0.3536(2) 0.2228(2) 0.0409(5) Uani d . 1 . . C
H13 0.3589 0.3519 0.1414 0.049 Uiso calc R 1 . . H
C14 0.5143(2) 0.30333(19) 0.26049(17) 0.0320(4) Uani d . 1 . . C
N15 0.79895(17) 0.02740(17) 0.26236(14) 0.0315(4) Uani d . 1 . . N
C16 0.9542(2) -0.0761(2) 0.2889(2) 0.0413(5) Uani d . 1 . . C
H16A 0.9949 -0.0319 0.3376 0.050 Uiso calc R 1 . . H
H16B 1.0223 -0.0999 0.2130 0.050 Uiso calc R 1 . . H
C17 0.9471(3) -0.2134(2) 0.3580(2) 0.0487(5) Uani d . 1 . . C
H17A 1.0500 -0.2811 0.3756 0.058 Uiso calc R 1 . . H
H17B 0.8828 -0.1892 0.4356 0.058 Uiso calc R 1 . . H
O18 0.88758(19) -0.28253(16) 0.29196(16) 0.0530(4) Uani d . 1 . . O
C19 0.7387(3) -0.1820(3) 0.2638(2) 0.0519(6) Uani d . 1 . . C
H19A 0.6702 -0.1563 0.3394 0.062 Uiso calc R 1 . . H
H19B 0.6983 -0.2286 0.2172 0.062 Uiso calc R 1 . . H
C20 0.7407(3) -0.0447(2) 0.1912(2) 0.0421(5) Uani d . 1 . . C
H20A 0.8063 -0.0688 0.1141 0.050 Uiso calc R 1 . . H
H20B 0.6373 0.0208 0.1732 0.050 Uiso calc R 1 . . H
N21 0.7352(2) 0.1391(2) 0.50510(16) 0.0445(4) Uani d . 1 . . N
H21 0.7949 0.0562 0.4772 0.053 Uiso calc R 1 . . H
C22 0.6874(2) 0.1424(3) 0.63196(18) 0.0419(5) Uani d . 1 . . C
C23 0.6910(3) 0.0140(3) 0.6964(2) 0.0498(5) Uani d . 1 . . C
H23 0.7175 -0.0681 0.6548 0.060 Uiso calc R 1 . . H
C24 0.6557(3) 0.0060(3) 0.8213(2) 0.0578(7) Uani d . 1 . . C
H24 0.6600 -0.0822 0.8631 0.069 Uiso calc R 1 . . H
C25 0.6145(3) 0.1239(3) 0.8861(2) 0.0600(7) Uani d . 1 . . C
H25 0.5907 0.1168 0.9708 0.072 Uiso calc R 1 . . H
C26 0.6090(3) 0.2535(3) 0.8234(2) 0.0556(6) Uani d . 1 . . C
H26 0.5805 0.3353 0.8658 0.067 Uiso calc R 1 . . H
C27 0.6459(3) 0.2627(3) 0.6965(2) 0.0476(5) Uani d . 1 . . C
H27 0.6425 0.3506 0.6549 0.057 Uiso calc R 1 . . H

loop_
_atom_site_aniso_label
_atom_site_aniso_U_11
_atom_site_aniso_U_22
_atom_site_aniso_U_33
_atom_site_aniso_U_12
_atom_site_aniso_U_13
_atom_site_aniso_U_23
O1 0.0352(7) 0.0364(7) 0.0269(6) -0.0094(6) -0.0044(5) -0.0023(5)
C2 0.0300(9) 0.0298(9) 0.0293(9) -0.0105(7) 0.0004(7) -0.0023(7)
C3 0.0438(11) 0.0405(11) 0.0313(10) -0.0199(9) 0.0063(8) -0.0075(8)
C4 0.0680(16) 0.0482(13) 0.0369(11) -0.0323(12) 0.0127(10) -0.0044(9)
C5 0.0713(17) 0.0500(13) 0.0543(14) -0.0389(13) 0.0132(12) -0.0104(11)
C6 0.0539(13) 0.0390(11) 0.0416(11) -0.0229(10) 0.0022(9) -0.0105(9)
C7 0.0318(9) 0.0367(10) 0.0305(9) -0.0137(8) -0.0012(7) -0.0039(7)
C8 0.0359(10) 0.0451(11) 0.0275(9) -0.0139(9) -0.0018(7) -0.0030(8)
C9 0.0325(9) 0.0305(9) 0.0314(9) -0.0100(7) -0.0017(7) -0.0004(7)
C10 0.0386(10) 0.0341(10) 0.0340(10) -0.0132(8) 0.0027(8) -0.0026(8)
C11 0.0328(10) 0.0356(10) 0.0572(13) -0.0121(8) 0.0056(9) -0.0060(9)
C12 0.0301(10) 0.0389(11) 0.0687(15) -0.0091(9) -0.0111(10) -0.0066(10)
C13 0.0412(11) 0.0348(10) 0.0457(11) -0.0111(9) -0.0138(9) -0.0045(9)
C14 0.0328(9) 0.0255(8) 0.0337(9) -0.0091(7) -0.0032(7) -0.0005(7)
N15 0.0281(8) 0.0305(8) 0.0335(8) -0.0110(6) -0.0029(6) -0.0002(6)
C16 0.0317(10) 0.0345(10) 0.0532(12) -0.0102(8) -0.0047(9) -0.0010(9)
C17 0.0445(12) 0.0335(10) 0.0595(14) -0.0079(9) -0.0111(10) 0.0022(10)
O18 0.0551(10) 0.0327(8) 0.0683(11) -0.0156(7) -0.0080(8) -0.0019(7)
C19 0.0524(13) 0.0433(12) 0.0667(15) -0.0265(11) -0.0116(11) 0.0023(11)
C20 0.0451(11) 0.0399(11) 0.0449(12) -0.0207(9) -0.0092(9) 0.0001(9)
N21 0.0517(11) 0.0376(9) 0.0367(9) -0.0119(8) -0.0042(8) -0.0021(7)
C22 0.0309(10) 0.0601(13) 0.0322(10) -0.0170(9) -0.0076(8) 0.0028(9)
C23 0.0455(12) 0.0528(13) 0.0524(13) -0.0200(11) -0.0090(10) -0.0049(10)
C24 0.0557(15) 0.0605(15) 0.0574(15) -0.0298(12) -0.0132(12) 0.0205(12)
C25 0.0594(15) 0.093(2) 0.0260(10) -0.0330(14) -0.0065(10) 0.0065(12)
C26 0.0514(14) 0.0619(15) 0.0546(14) -0.0198(12) -0.0090(11) -0.0153(12)
C27 0.0436(12) 0.0476(12) 0.0519(13) -0.0222(10) -0.0098(10) 0.0104(10)

loop_
_atom_type_symbol
_atom_type_description
_atom_type_scat_dispersion_real
_atom_type_scat_dispersion_imag
_atom_type_scat_source
C C 0.0033 0.0016 'International Tables Vol C Tables 4.2.6.8 and 6.1.1.4'
H H 0.0000 0.0000 'International Tables Vol C Tables 4.2.6.8 and 6.1.1.4'
N N 0.0061 0.0033 'International Tables Vol C Tables 4.2.6.8 and 6.1.1.4'
O O 0.0106 0.0060 'International Tables Vol C Tables 4.2.6.8 and 6.1.1.4'

loop_
_geom_angle_atom_site_label_1
_geom_angle_atom_site_label_2
_geom_angle_atom_site_label_3
_geom_angle
_geom_angle_publ_flag
C14 O1 C2 118.10(10) ?
O1 C2 N15 107.33(14) ?
O1 C2 C3 103.46(15) ?
N15 C2 C3 114.86(15) ?
O1 C2 C7 108.99(14) ?
N15 C2 C7 109.78(14) ?
C3 C2 C7 112.01(15) ?
C4 C3 C2 112.25(16) ?
C4 C3 H3A 109.2 ?
C2 C3 H3A 109.2 ?
C4 C3 H3B 109.2 ?
C2 C3 H3B 109.2 ?
H3A C3 H3B 107.9 ?
C5 C4 C3 110.25(19) ?
C5 C4 H4A 109.6 ?
C3 C4 H4A 109.6 ?
C5 C4 H4B 109.6 ?
C3 C4 H4B 109.6 ?
H4A C4 H4B 108.1 ?
C4 C5 C6 110.77(19) ?
C4 C5 H5A 109.5 ?
C6 C5 H5A 109.5 ?
C4 C5 H5B 109.5 ?
C6 C5 H5B 109.5 ?
H5A C5 H5B 108.1 ?
C5 C6 C7 112.50(18) ?
C5 C6 H6A 109.1 ?
C7 C6 H6A 109.1 ?
C5 C6 H6B 109.1 ?
C7 C6 H6B 109.1 ?
H6A C6 H6B 107.8 ?
C6 C7 C8 110.36(16) ?
C6 C7 C2 110.82(15) ?
C8 C7 C2 111.22(15) ?
C6 C7 H7 108.1 ?
C8 C7 H7 108.1 ?
C2 C7 H7 108.1 ?
N21 C8 C9 113.15(17) ?
N21 C8 C7 112.77(17) ?
C9 C8 C7 110.48(15) ?
N21 C8 H8 106.7 ?
C9 C8 H8 106.7 ?
C7 C8 H8 106.7 ?
C14 C9 C10 117.68(18) ?
C14 C9 C8 120.62(16) ?
C10 C9 C8 121.67(17) ?
C11 C10 C9 121.80(19) ?
C11 C10 H10 119.1 ?
C9 C10 H10 119.1 ?
C10 C11 C12 119.79(19) ?
C10 C11 H11 120.1 ?
C12 C11 H11 120.1 ?
C11 C12 C13 120.1(2) ?
C11 C12 H12 119.9 ?
C13 C12 H12 119.9 ?
C12 C13 C14 119.8(2) ?
C12 C13 H13 120.1 ?
C14 C13 H13 120.1 ?
O1 C14 C13 116.00(17) ?
O1 C14 C9 123.27(17) ?
C13 C14 C9 120.68(18) ?
C20 N15 C16 107.9(2) y
C20 N15 C2 115.0(2) y
C16 N15 C2 114.30(10) y
N15 C16 C17 109.55(17) ?
N15 C16 H16A 109.8 ?
C17 C16 H16A 109.8 ?
N15 C16 H16B 109.8 ?
C17 C16 H16B 109.8 ?
H16A C16 H16B 108.2 ?
O18 C17 C16 112.42(19) ?
O18 C17 H17A 109.1 ?
C16 C17 H17A 109.1 ?
O18 C17 H17B 109.1 ?
C16 C17 H17B 109.1 ?
H17A C17 H17B 107.9 ?
C17 O18 C19 108.99(17) ?
O18 C19 C20 112.28(18) ?
O18 C19 H19A 109.1 ?
C20 C19 H19A 109.1 ?
O18 C19 H19B 109.1 ?
C20 C19 H19B 109.1 ?
H19A C19 H19B 107.9 ?
N15 C20 C19 109.22(18) ?
N15 C20 H20A 109.8 ?
C19 C20 H20A 109.8 ?
N15 C20 H20B 109.8 ?
C19 C20 H20B 109.8 ?
H20A C20 H20B 108.3 ?
C22 N21 C8 123.27(18) ?
C22 N21 H21 118.4 ?
C8 N21 H21 118.4 ?
C23 C22 C27 118.2(2) ?
C23 C22 N21 117.2(2) ?
C27 C22 N21 124.6(2) ?
C24 C23 C22 120.6(2) ?
C24 C23 H23 119.7 ?
C22 C23 H23 119.7 ?
C25 C24 C23 121.8(2) ?
C25 C24 H24 119.1 ?
C23 C24 H24 119.1 ?
C24 C25 C26 118.6(2) ?
C24 C25 H25 120.7 ?
C26 C25 H25 120.7 ?
C25 C26 C27 120.2(2) ?
C25 C26 H26 119.9 ?
C27 C26 H26 119.9 ?
C22 C27 C26 120.6(2) ?
C22 C27 H27 119.7 ?
C26 C27 H27 119.7 ?

loop_
_geom_bond_atom_site_label_1
_geom_bond_atom_site_label_2
_geom_bond_site_symmetry_2
_geom_bond_distance
_geom_bond_publ_flag
O1 C14 . 1.369(2) y
O1 C2 . 1.440(2) y
C2 N15 . 1.479(2) y
C2 C3 . 1.532(2) ?
C2 C7 . 1.540(3) y
C3 C4 . 1.524(3) ?
C3 H3A . 0.97 ?
C3 H3B . 0.97 ?
C4 C5 . 1.519(3) ?
C4 H4A . 0.97 ?
C4 H4B . 0.97 ?
C5 C6 . 1.527(3) ?
C5 H5A . 0.97 ?
C5 H5B . 0.97 ?
C6 C7 . 1.534(3) ?
C6 H6A . 0.97 ?
C6 H6B . 0.97 ?
C7 C8 . 1.535(3) y
C7 H7 . 0.98 ?
C8 N21 . 1.439(3) y
C8 C9 . 1.521(3) y
C8 H8 . 0.98 ?
C9 C14 . 1.393(3) y
C9 C10 . 1.394(3) ?
C10 C11 . 1.372(3) ?
C10 H10 . 0.93 ?
C11 C12 . 1.376(3) ?
C11 H11 . 0.93 ?
C12 C13 . 1.382(3) ?
C12 H12 . 0.93 ?
C13 C14 . 1.392(3) ?
C13 H13 . 0.93 ?
N15 C20 . 1.465(3) y
N15 C16 . 1.468(2) y
C16 C17 . 1.506(3) ?
C16 H16A . 0.97 ?
C16 H16B . 0.97 ?
C17 O18 . 1.414(3) y
C17 H17A . 0.97 ?
C17 H17B . 0.97 ?
O18 C19 . 1.420(3) y
C19 C20 . 1.505(3) ?
C19 H19A . 0.97 ?
C19 H19B . 0.97 ?
C20 H20A . 0.97 ?
C20 H20B . 0.97 ?
N21 C22 . 1.408(3) ?
N21 H21 . 0.86 ?
C22 C23 . 1.378(3) ?
C22 C27 . 1.381(3) ?
C23 C24 . 1.371(4) ?
C23 H23 . 0.93 ?
C24 C25 . 1.364(4) ?
C24 H24 . 0.93 ?
C25 C26 . 1.374(4) ?
C25 H25 . 0.93 ?
C26 C27 . 1.394(3) ?
C26 H26 . 0.93 ?
C27 H27 . 0.93 ?

loop_
_geom_hbond_atom_site_label_D
_geom_hbond_atom_site_label_H
_geom_hbond_atom_site_label_A
_geom_hbond_site_symmetry_A
_geom_hbond_distance_DH
_geom_hbond_distance_HA
_geom_hbond_distance_DA
_geom_hbond_angle_DHA
N21 H21 N15 . 0.86 2.44 2.949(3) 118
C20 H20B O1 . 0.97 2.35 2.737(2) 103
C11 H11 O18 2_656 0.93 2.82 3.458(3) 126
C12 H12 O18 1_465 0.93 2.83 3.524(3) 132
C27 H27 CgC 2_666 0.93 2.87 3.704(3) 150

loop_
_geom_torsion_atom_site_label_1
_geom_torsion_atom_site_label_2
_geom_torsion_atom_site_label_3
_geom_torsion_atom_site_label_4
_geom_torsion
_geom_torsion_publ_flag
C14 O1 C2 N15 73.21(18) ?
C14 O1 C2 C3 -164.95(15) ?
C14 O1 C2 C7 -45.6(2) ?
O1 C2 C3 C4 63.5(2) ?
N15 C2 C3 C4 -179.82(17) ?
C7 C2 C3 C4 -53.7(2) ?
C2 C3 C4 C5 56.5(3) ?
C3 C4 C5 C6 -57.4(3) ?
C4 C5 C6 C7 56.8(3) ?
C5 C6 C7 C8 -176.72(19) ?
C5 C6 C7 C2 -53.1(2) ?
O1 C2 C7 C6 -62.82(19) ?
N15 C2 C7 C6 179.89(15) ?
C3 C2 C7 C6 51.0(2) ?
O1 C2 C7 C8 60.34(19) ?
N15 C2 C7 C8 -56.9(2) ?
C3 C2 C7 C8 174.20(16) ?
C6 C7 C8 N21 -152.43(18) ?
C2 C7 C8 N21 84.2(2) ?
C6 C7 C8 C9 79.8(2) ?
C2 C7 C8 C9 -43.6(2) ?
N21 C8 C9 C14 -114.40(19) ?
C7 C8 C9 C14 13.1(3) ?
N21 C8 C9 C10 67.5(2) ?
C7 C8 C9 C10 -165.00(17) ?
C14 C9 C10 C11 -1.6(3) ?
C8 C9 C10 C11 176.58(18) ?
C9 C10 C11 C12 -1.6(3) ?
C10 C11 C12 C13 2.8(3) ?
C11 C12 C13 C14 -0.9(3) ?
C2 O1 C14 C13 -167.60(16) ?
C2 O1 C14 C9 15.0(3) ?
C12 C13 C14 O1 -179.76(18) ?
C12 C13 C14 C9 -2.3(3) ?
C10 C9 C14 O1 -179.21(17) ?
C8 C9 C14 O1 2.6(3) ?
C10 C9 C14 C13 3.5(3) ?
C8 C9 C14 C13 -174.70(18) ?
O1 C2 N15 C20 45.73(19) ?
C3 C2 N15 C20 -68.7(2) ?
C7 C2 N15 C20 164.05(16) ?
O1 C2 N15 C16 171.42(15) y
C3 C2 N15 C16 57.0(2) y
C7 C2 N15 C16 -70.27(19) ?
C20 N15 C16 C17 -58.2(2) ?
C2 N15 C16 C17 172.44(17) ?
N15 C16 C17 O18 59.0(2) ?
C16 C17 O18 C19 -57.4(2) ?
C17 O18 C19 C20 57.9(3) ?
C16 N15 C20 C19 58.6(2) ?
C2 N15 C20 C19 -172.46(17) ?
O18 C19 C20 N15 -59.9(3) ?
C9 C8 N21 C22 -82.1(2) ?
C7 C8 N21 C22 151.6(2) y
C8 N21 C22 C23 157.2(2) ?
C8 N21 C22 C27 -26.6(3) y
C27 C22 C23 C24 -0.7(3) ?
N21 C22 C23 C24 175.8(2) ?
C22 C23 C24 C25 0.7(4) ?
C23 C24 C25 C26 -0.2(4) ?
C24 C25 C26 C27 -0.4(4) ?
C23 C22 C27 C26 0.1(3) ?
N21 C22 C27 C26 -176.1(2) ?
C25 C26 C27 C22 0.4(4) ?
